data_2226921
loop_
_publ_author_name
'Goh, Jia Hao'
'Fun, Hoong-Kun'
Nithinchandra
'Kalluraya, B.'

_publ_section_title
;
 3-Phenyl-4-{3-[(<i>p</i>-tolyloxy)methyl]-7<i>H</i>-1,2,4-triazolo[3,4-<i>b</i>][1,3,4]thiadiazin-6-yl}sydnone
;
_journal_coeditor_code HB5565
_journal_issue 8
_journal_name_full 'Acta Crystallographica Section E'
_journal_page_first o2162
_journal_page_last o2163
_journal_paper_doi 10.1107/S160053681002982X
_journal_volume 66
_journal_year 2010
_chemical_formula_iupac 'C20 H16 N6 O3 S'
_chemical_formula_moiety 'C20 H16 N6 O3 S'
_chemical_formula_sum 'C20 H16 N6 O3 S'
_chemical_formula_weight 420.45
_chemical_name_common
;
3-Phenyl-4-{3-[(<i>p</i>-tolyloxy)methyl]-7<i>H</i>-1,2,4-
triazolo[3,4-<i>b</i>][1,3,4]thiadiazin-6-yl}sydnone
;
_chemical_name_systematic
;
3-phenyl-4-{3-[(<i>p</i>-tolyloxy)methyl]-7<i>H</i>-1,2,4-
triazolo[3,4-<i>b</i>][1,3,4]thiadiazin-6-yl}-1,2,3-oxadiazol-3-ium-5-olate
;
_space_group_IT_number 15
_symmetry_cell_setting monoclinic
_symmetry_space_group_name_Hall '-C 2yc'
_symmetry_space_group_name_H-M 'C 1 2/c 1'
_atom_sites_solution_hydrogens geom
_atom_sites_solution_primary direct
_atom_sites_solution_secondary difmap
_audit_creation_method SHELXL-97
_cell_angle_alpha 90.00
_cell_angle_beta 101.630(2)
_cell_angle_gamma 90.00
_cell_formula_units_Z 8
_cell_length_a 42.0781(12)
_cell_length_b 8.2304(2)
_cell_length_c 11.1488(3)
_cell_measurement_reflns_used 2771
_cell_measurement_temperature 100.00(10)
_cell_measurement_theta_max 29.95
_cell_measurement_theta_min 2.52
_cell_volume 3781.78(18)
_computing_cell_refinement 'SAINT (Bruker, 2009)'
_computing_data_collection 'APEX2 (Bruker, 2009)'
_computing_data_reduction 'SAINT (Bruker, 2009)'
_computing_molecular_graphics 'SHELXTL (Sheldrick, 2008)'
_computing_publication_material
;
SHELXTL (Sheldrick, 2008) and PLATON (Spek, 2009)
;
_computing_structure_refinement 'SHELXTL (Sheldrick, 2008)'
_computing_structure_solution 'SHELXTL (Sheldrick, 2008)'
_diffrn_ambient_temperature 100.00(10)
_diffrn_measured_fraction_theta_full 0.992
_diffrn_measured_fraction_theta_max 0.992
_diffrn_measurement_device_type 'Bruker SMART APEXII CCD'
_diffrn_measurement_method '\f and \w scans'
_diffrn_radiation_monochromator graphite
_diffrn_radiation_source 'fine-focus sealed tube'
_diffrn_radiation_type MoK\a
_diffrn_radiation_wavelength 0.71073
_diffrn_reflns_av_R_equivalents 0.0592
_diffrn_reflns_av_sigmaI/netI 0.0782
_diffrn_reflns_limit_h_max 48
_diffrn_reflns_limit_h_min -50
_diffrn_reflns_limit_k_max 9
_diffrn_reflns_limit_k_min -9
_diffrn_reflns_limit_l_max 13
_diffrn_reflns_limit_l_min -13
_diffrn_reflns_number 11383
_diffrn_reflns_theta_full 25.49
_diffrn_reflns_theta_max 25.49
_diffrn_reflns_theta_min 1.98
_diffrn_standards_number 0
_exptl_absorpt_coefficient_mu 0.209
_exptl_absorpt_correction_T_max 0.989
_exptl_absorpt_correction_T_min 0.942
_exptl_absorpt_correction_type multi-scan
_exptl_absorpt_process_details '(<i>SADABS</i>; Bruker, 2009)'
_exptl_crystal_colour colourless
_exptl_crystal_density_diffrn 1.477
_exptl_crystal_density_method 'not measured'
_exptl_crystal_description block
_exptl_crystal_F_000 1744
_exptl_crystal_size_max 0.29
_exptl_crystal_size_mid 0.13
_exptl_crystal_size_min 0.05
_refine_diff_density_max 0.377
_refine_diff_density_min -0.397
_refine_ls_extinction_method none
_refine_ls_goodness_of_fit_ref 1.028
_refine_ls_hydrogen_treatment constr
_refine_ls_matrix_type full
_refine_ls_number_parameters 272
_refine_ls_number_reflns 3486
_refine_ls_number_restraints 0
_refine_ls_restrained_S_all 1.028
_refine_ls_R_factor_all 0.0838
_refine_ls_R_factor_gt 0.0511
_refine_ls_shift/su_max 0.000
_refine_ls_shift/su_mean 0.000
_refine_ls_structure_factor_coef Fsqd
_refine_ls_weighting_details 'calc w=1/[\s^2^(Fo^2^)+(0.0388P)^2^+2.5537P] where P=(Fo^2^+2Fc^2^)/3'
_refine_ls_weighting_scheme calc
_refine_ls_wR_factor_gt 0.0910
_refine_ls_wR_factor_ref 0.1008
_reflns_number_gt 2496
_reflns_number_total 3486
_reflns_threshold_expression I>2\s(I)
_cod_data_source_file hb5565.cif
_cod_data_source_block I
_cod_original_cell_volume 3781.78(17)
_cod_original_sg_symbol_H-M 'C 2/c'
_cod_database_code 2226921
_cod_database_fobs_code 2226921

loop_
_symmetry_equiv_pos_as_xyz
'x, y, z'
'-x, y, -z+1/2'
'x+1/2, y+1/2, z'
'-x+1/2, y+1/2, -z+1/2'
'-x, -y, -z'
'x, -y, z-1/2'
'-x+1/2, -y+1/2, -z'
'x+1/2, -y+1/2, z-1/2'

loop_
_atom_site_type_symbol
_atom_site_label
_atom_site_fract_x
_atom_site_fract_y
_atom_site_fract_z
_atom_site_U_iso_or_equiv
_atom_site_adp_type
_atom_site_calc_flag
_atom_site_refinement_flags
_atom_site_occupancy
_atom_site_disorder_assembly
_atom_site_disorder_group
S S1 0.220066(15) 0.57970(8) 0.11452(6) 0.01457(18) Uani d . 1 . .
O O1 0.10960(4) 0.4996(2) 0.35734(14) 0.0177(4) Uani d . 1 . .
O O2 0.19581(4) -0.0842(2) -0.00307(14) 0.0172(4) Uani d . 1 . .
O O3 0.24309(4) 0.0525(2) 0.06238(15) 0.0184(4) Uani d . 1 . .
N N1 0.16869(5) 0.7388(3) 0.34427(18) 0.0153(5) Uani d . 1 . .
N N2 0.19003(5) 0.7681(3) 0.26397(18) 0.0152(5) Uani d . 1 . .
N N3 0.17980(5) 0.5056(3) 0.26683(17) 0.0129(5) Uani d . 1 . .
N N4 0.17428(5) 0.3462(3) 0.22624(17) 0.0129(5) Uani d . 1 . .
N N5 0.16398(5) -0.0737(3) 0.00868(18) 0.0167(5) Uani d . 1 . .
N N6 0.16286(5) 0.0537(3) 0.07725(18) 0.0132(5) Uani d . 1 . .
C C1 0.05562(6) 0.4348(4) 0.3630(2) 0.0206(7) Uani d . 1 . .
H H1A 0.0495 0.4827 0.2862 0.025 Uiso calc R 1 . .
C C2 0.03244(6) 0.3680(4) 0.4195(2) 0.0245(7) Uani d . 1 . .
H H2A 0.0108 0.3711 0.3796 0.029 Uiso calc R 1 . .
C C3 0.04051(6) 0.2958(4) 0.5348(2) 0.0204(7) Uani d . 1 . .
C C4 0.07298(6) 0.2943(3) 0.5906(2) 0.0211(7) Uani d . 1 . .
H H4A 0.0790 0.2479 0.6679 0.025 Uiso calc R 1 . .
C C5 0.09682(6) 0.3592(3) 0.5357(2) 0.0187(6) Uani d . 1 . .
H H5A 0.1185 0.3552 0.5753 0.022 Uiso calc R 1 . .
C C6 0.08808(6) 0.4304(3) 0.4209(2) 0.0159(6) Uani d . 1 . .
C C7 0.14297(6) 0.4960(4) 0.4192(2) 0.0163(6) Uani d . 1 . .
H H7A 0.1503 0.3844 0.4318 0.020 Uiso calc R 1 . .
H H7B 0.1454 0.5481 0.4986 0.020 Uiso calc R 1 . .
C C8 0.16269(6) 0.5830(3) 0.3431(2) 0.0135(6) Uani d . 1 . .
C C9 0.19615(6) 0.6265(3) 0.2203(2) 0.0129(6) Uani d . 1 . .
C C10 0.22834(6) 0.3743(3) 0.1735(2) 0.0139(6) Uani d . 1 . .
H H10A 0.2405 0.3153 0.1223 0.017 Uiso calc R 1 . .
H H10B 0.2414 0.3788 0.2558 0.017 Uiso calc R 1 . .
C C11 0.19694(6) 0.2875(3) 0.1751(2) 0.0111(6) Uani d . 1 . .
C C12 0.19158(6) 0.1326(3) 0.1140(2) 0.0117(6) Uani d . 1 . .
C C13 0.21431(6) 0.0430(3) 0.0616(2) 0.0138(6) Uani d . 1 . .
C C14 0.13078(6) 0.0942(3) 0.0973(2) 0.0145(6) Uani d . 1 . .
C C15 0.10783(6) 0.1424(3) -0.0032(2) 0.0178(6) Uani d . 1 . .
H H15A 0.1131 0.1511 -0.0802 0.021 Uiso calc R 1 . .
C C16 0.07679(6) 0.1774(4) 0.0136(2) 0.0230(7) Uani d . 1 . .
H H16A 0.0608 0.2094 -0.0526 0.028 Uiso calc R 1 . .
C C17 0.06952(6) 0.1648(3) 0.1288(2) 0.0225(7) Uani d . 1 . .
H H17A 0.0487 0.1896 0.1399 0.027 Uiso calc R 1 . .
C C18 0.09303(6) 0.1153(3) 0.2280(2) 0.0210(7) Uani d . 1 . .
H H18A 0.0879 0.1066 0.3050 0.025 Uiso calc R 1 . .
C C19 0.12400(6) 0.0791(3) 0.2130(2) 0.0173(6) Uani d . 1 . .
H H19A 0.1399 0.0453 0.2789 0.021 Uiso calc R 1 . .
C C20 0.01502(7) 0.2227(4) 0.5972(3) 0.0314(8) Uani d . 1 . .
H H20D 0.0252 0.1820 0.6764 0.047 Uiso calc R 1 . .
H H20A 0.0043 0.1352 0.5483 0.047 Uiso calc R 1 . .
H H20B -0.0006 0.3044 0.6066 0.047 Uiso calc R 1 . .

loop_
_atom_site_aniso_label
_atom_site_aniso_U_11
_atom_site_aniso_U_22
_atom_site_aniso_U_33
_atom_site_aniso_U_12
_atom_site_aniso_U_13
_atom_site_aniso_U_23
S1 0.0188(3) 0.0096(4) 0.0166(3) 0.0008(3) 0.0066(2) -0.0007(3)
O1 0.0168(9) 0.0222(12) 0.0141(9) -0.0022(9) 0.0028(7) 0.0017(9)
O2 0.0226(10) 0.0125(11) 0.0172(9) 0.0016(9) 0.0059(7) -0.0051(9)
O3 0.0185(10) 0.0192(12) 0.0184(9) 0.0015(9) 0.0057(7) -0.0013(9)
N1 0.0197(12) 0.0147(14) 0.0119(11) 0.0013(11) 0.0039(9) -0.0007(11)
N2 0.0194(12) 0.0124(14) 0.0144(11) 0.0007(10) 0.0050(9) -0.0002(11)
N3 0.0160(11) 0.0083(13) 0.0140(11) 0.0006(10) 0.0026(9) -0.0036(11)
N4 0.0200(11) 0.0073(13) 0.0116(10) 0.0006(10) 0.0033(9) 0.0009(11)
N5 0.0208(12) 0.0139(14) 0.0156(11) 0.0019(11) 0.0044(9) -0.0011(12)
N6 0.0202(12) 0.0088(13) 0.0101(10) 0.0031(10) 0.0021(8) 0.0001(11)
C1 0.0234(14) 0.0203(18) 0.0171(14) -0.0002(14) 0.0020(11) -0.0008(14)
C2 0.0171(14) 0.0258(19) 0.0298(16) -0.0009(14) 0.0030(11) -0.0038(15)
C3 0.0232(15) 0.0153(17) 0.0245(15) -0.0003(13) 0.0093(12) -0.0029(14)
C4 0.0292(16) 0.0193(18) 0.0164(14) 0.0005(14) 0.0086(12) 0.0016(14)
C5 0.0179(14) 0.0181(17) 0.0202(14) 0.0017(13) 0.0036(11) 0.0007(14)
C6 0.0206(14) 0.0108(16) 0.0179(13) 0.0008(13) 0.0074(10) -0.0028(13)
C7 0.0163(13) 0.0182(17) 0.0141(13) 0.0026(13) 0.0024(10) 0.0003(13)
C8 0.0142(13) 0.0140(16) 0.0119(12) 0.0023(13) 0.0015(10) -0.0012(14)
C9 0.0162(13) 0.0105(16) 0.0112(13) -0.0009(12) 0.0004(10) 0.0014(13)
C10 0.0171(13) 0.0079(16) 0.0168(13) 0.0030(12) 0.0035(10) 0.0011(13)
C11 0.0171(13) 0.0072(15) 0.0078(12) 0.0042(12) -0.0003(10) 0.0019(12)
C12 0.0139(13) 0.0099(15) 0.0110(12) 0.0008(12) 0.0018(10) 0.0013(12)
C13 0.0263(15) 0.0057(16) 0.0086(12) -0.0009(13) 0.0016(10) 0.0015(12)
C14 0.0152(13) 0.0099(16) 0.0181(13) -0.0043(12) 0.0025(10) -0.0021(13)
C15 0.0222(14) 0.0157(17) 0.0149(13) -0.0029(13) 0.0026(11) 0.0012(13)
C16 0.0210(15) 0.0209(19) 0.0256(15) -0.0005(14) 0.0009(11) 0.0035(15)
C17 0.0207(14) 0.0170(18) 0.0316(16) 0.0002(13) 0.0094(12) -0.0016(15)
C18 0.0284(15) 0.0171(18) 0.0198(14) -0.0048(14) 0.0105(12) -0.0033(13)
C19 0.0253(14) 0.0123(16) 0.0131(13) -0.0032(13) 0.0010(10) 0.0009(13)
C20 0.0276(16) 0.031(2) 0.0377(18) -0.0037(15) 0.0126(13) -0.0001(17)

loop_
_atom_type_symbol
_atom_type_description
_atom_type_scat_dispersion_real
_atom_type_scat_dispersion_imag
_atom_type_scat_source
C C 0.0033 0.0016 'International Tables Vol C Tables 4.2.6.8 and 6.1.1.4'
H H 0.0000 0.0000 'International Tables Vol C Tables 4.2.6.8 and 6.1.1.4'
N N 0.0061 0.0033 'International Tables Vol C Tables 4.2.6.8 and 6.1.1.4'
O O 0.0106 0.0060 'International Tables Vol C Tables 4.2.6.8 and 6.1.1.4'
S S 0.1246 0.1234 'International Tables Vol C Tables 4.2.6.8 and 6.1.1.4'

loop_
_geom_angle_atom_site_label_1
_geom_angle_atom_site_label_2
_geom_angle_atom_site_label_3
_geom_angle_site_symmetry_1
_geom_angle_site_symmetry_3
_geom_angle
_geom_angle_publ_flag
C9 S1 C10 . . 93.16(12) ?
C6 O1 C7 . . 115.08(18) ?
N5 O2 C13 . . 110.62(18) ?
C8 N1 N2 . . 107.9(2) ?
C9 N2 N1 . . 106.4(2) ?
C9 N3 C8 . . 105.3(2) ?
C9 N3 N4 . . 128.70(19) ?
C8 N3 N4 . . 124.3(2) ?
C11 N4 N3 . . 113.8(2) ?
N6 N5 O2 . . 104.90(18) ?
N5 N6 C12 . . 115.2(2) ?
N5 N6 C14 . . 114.8(2) ?
C12 N6 C14 . . 129.9(2) ?
C2 C1 C6 . . 119.8(2) ?
C2 C1 H1A . . 120.1 ?
C6 C1 H1A . . 120.1 ?
C1 C2 C3 . . 121.9(2) ?
C1 C2 H2A . . 119.1 ?
C3 C2 H2A . . 119.1 ?
C4 C3 C2 . . 117.0(2) ?
C4 C3 C20 . . 121.1(2) ?
C2 C3 C20 . . 121.9(2) ?
C3 C4 C5 . . 122.4(3) ?
C3 C4 H4A . . 118.8 ?
C5 C4 H4A . . 118.8 ?
C4 C5 C6 . . 119.3(2) ?
C4 C5 H5A . . 120.3 ?
C6 C5 H5A . . 120.3 ?
O1 C6 C5 . . 124.7(2) ?
O1 C6 C1 . . 115.8(2) ?
C5 C6 C1 . . 119.5(2) ?
O1 C7 C8 . . 108.69(19) ?
O1 C7 H7A . . 110.0 ?
C8 C7 H7A . . 110.0 ?
O1 C7 H7B . . 110.0 ?
C8 C7 H7B . . 110.0 ?
H7A C7 H7B . . 108.3 ?
N1 C8 N3 . . 109.7(2) ?
N1 C8 C7 . . 126.6(2) ?
N3 C8 C7 . . 123.5(2) ?
N2 C9 N3 . . 110.8(2) ?
N2 C9 S1 . . 129.3(2) ?
N3 C9 S1 . . 119.9(2) ?
C11 C10 S1 . . 109.88(17) ?
C11 C10 H10A . . 109.7 ?
S1 C10 H10A . . 109.7 ?
C11 C10 H10B . . 109.7 ?
S1 C10 H10B . . 109.7 ?
H10A C10 H10B . . 108.2 ?
N4 C11 C12 . . 118.5(2) ?
N4 C11 C10 . . 123.5(2) ?
C12 C11 C10 . . 117.9(2) ?
N6 C12 C13 . . 105.0(2) ?
N6 C12 C11 . . 127.6(2) ?
C13 C12 C11 . . 126.7(2) ?
O3 C13 O2 . . 119.9(2) ?
O3 C13 C12 . . 135.8(2) ?
O2 C13 C12 . . 104.3(2) ?
C19 C14 C15 . . 122.7(2) ?
C19 C14 N6 . . 119.8(2) ?
C15 C14 N6 . . 117.5(2) ?
C14 C15 C16 . . 118.2(2) ?
C14 C15 H15A . . 120.9 ?
C16 C15 H15A . . 120.9 ?
C17 C16 C15 . . 120.1(2) ?
C17 C16 H16A . . 120.0 ?
C15 C16 H16A . . 120.0 ?
C16 C17 C18 . . 120.4(2) ?
C16 C17 H17A . . 119.8 ?
C18 C17 H17A . . 119.8 ?
C19 C18 C17 . . 120.4(2) ?
C19 C18 H18A . . 119.8 ?
C17 C18 H18A . . 119.8 ?
C18 C19 C14 . . 118.1(2) ?
C18 C19 H19A . . 120.9 ?
C14 C19 H19A . . 120.9 ?
C3 C20 H20D . . 109.5 ?
C3 C20 H20A . . 109.5 ?
H20D C20 H20A . . 109.5 ?
C3 C20 H20B . . 109.5 ?
H20D C20 H20B . . 109.5 ?
H20A C20 H20B . . 109.5 ?

loop_
_geom_bond_atom_site_label_1
_geom_bond_atom_site_label_2
_geom_bond_site_symmetry_2
_geom_bond_distance
_geom_bond_publ_flag
S1 C9 . 1.741(2) ?
S1 C10 . 1.822(3) ?
O1 C6 . 1.381(3) ?
O1 C7 . 1.435(3) ?
O2 N5 . 1.375(2) ?
O2 C13 . 1.413(3) ?
O3 C13 . 1.212(3) ?
N1 C8 . 1.306(3) ?
N1 N2 . 1.411(3) ?
N2 C9 . 1.309(3) ?
N3 C9 . 1.369(3) ?
N3 C8 . 1.376(3) ?
N3 N4 . 1.392(3) ?
N4 C11 . 1.299(3) ?
N5 N6 . 1.304(3) ?
N6 C12 . 1.360(3) ?
N6 C14 . 1.451(3) ?
C1 C2 . 1.378(4) ?
C1 C6 . 1.389(3) ?
C1 H1A . 0.9300 ?
C2 C3 . 1.395(4) ?
C2 H2A . 0.9300 ?
C3 C4 . 1.382(3) ?
C3 C20 . 1.516(4) ?
C4 C5 . 1.384(3) ?
C4 H4A . 0.9300 ?
C5 C6 . 1.387(3) ?
C5 H5A . 0.9300 ?
C7 C8 . 1.485(3) ?
C7 H7A . 0.9700 ?
C7 H7B . 0.9700 ?
C10 C11 . 1.505(3) ?
C10 H10A . 0.9700 ?
C10 H10B . 0.9700 ?
C11 C12 . 1.442(4) ?
C12 C13 . 1.423(3) ?
C14 C19 . 1.382(3) ?
C14 C15 . 1.382(3) ?
C15 C16 . 1.387(3) ?
C15 H15A . 0.9300 ?
C16 C17 . 1.382(4) ?
C16 H16A . 0.9300 ?
C17 C18 . 1.388(4) ?
C17 H17A . 0.9300 ?
C18 C19 . 1.380(3) ?
C18 H18A . 0.9300 ?
C19 H19A . 0.9300 ?
C20 H20D . 0.9600 ?
C20 H20A . 0.9600 ?
C20 H20B . 0.9600 ?

loop_
_geom_hbond_atom_site_label_D
_geom_hbond_atom_site_label_H
_geom_hbond_atom_site_label_A
_geom_hbond_site_symmetry_A
_geom_hbond_distance_DH
_geom_hbond_distance_HA
_geom_hbond_distance_DA
_geom_hbond_angle_DHA
_geom_hbond_publ_flag
C10 H10A O3 . 0.97 2.27 3.041(3) 135 yes
C10 H10A O3 7_555 0.97 2.54 3.162(3) 122 yes
C10 H10B O3 4 0.97 2.46 3.292(3) 144 yes
C19 H19A N5 6_556 0.93 2.57 3.386(3) 147 yes

loop_
_geom_torsion_atom_site_label_1
_geom_torsion_atom_site_label_2
_geom_torsion_atom_site_label_3
_geom_torsion_atom_site_label_4
_geom_torsion_site_symmetry_1
_geom_torsion_site_symmetry_2
_geom_torsion_site_symmetry_3
_geom_torsion_site_symmetry_4
_geom_torsion
_geom_torsion_publ_flag
C8 N1 N2 C9 . . . . -1.1(3) ?
C9 N3 N4 C11 . . . . 30.0(3) ?
C8 N3 N4 C11 . . . . -167.4(2) ?
C13 O2 N5 N6 . . . . 0.0(2) ?
O2 N5 N6 C12 . . . . 0.0(3) ?
O2 N5 N6 C14 . . . . 176.97(18) ?
C6 C1 C2 C3 . . . . 0.4(4) ?
C1 C2 C3 C4 . . . . 0.1(4) ?
C1 C2 C3 C20 . . . . 179.9(3) ?
C2 C3 C4 C5 . . . . -0.6(4) ?
C20 C3 C4 C5 . . . . 179.6(3) ?
C3 C4 C5 C6 . . . . 0.7(4) ?
C7 O1 C6 C5 . . . . -0.8(4) ?
C7 O1 C6 C1 . . . . 179.2(2) ?
C4 C5 C6 O1 . . . . 179.7(3) ?
C4 C5 C6 C1 . . . . -0.2(4) ?
C2 C1 C6 O1 . . . . 179.8(2) ?
C2 C1 C6 C5 . . . . -0.3(4) ?
C6 O1 C7 C8 . . . . -176.7(2) ?
N2 N1 C8 N3 . . . . 1.3(3) ?
N2 N1 C8 C7 . . . . 176.2(2) ?
C9 N3 C8 N1 . . . . -1.1(3) ?
N4 N3 C8 N1 . . . . -167.0(2) ?
C9 N3 C8 C7 . . . . -176.1(2) ?
N4 N3 C8 C7 . . . . 18.0(3) ?
O1 C7 C8 N1 . . . . 87.1(3) ?
O1 C7 C8 N3 . . . . -98.7(3) ?
N1 N2 C9 N3 . . . . 0.5(3) ?
N1 N2 C9 S1 . . . . 178.59(18) ?
C8 N3 C9 N2 . . . . 0.3(3) ?
N4 N3 C9 N2 . . . . 165.4(2) ?
C8 N3 C9 S1 . . . . -178.00(17) ?
N4 N3 C9 S1 . . . . -12.9(3) ?
C10 S1 C9 N2 . . . . 154.0(2) ?
C10 S1 C9 N3 . . . . -28.0(2) ?
C9 S1 C10 C11 . . . . 54.13(18) ?
N3 N4 C11 C12 . . . . -171.17(19) ?
N3 N4 C11 C10 . . . . 7.4(3) ?
S1 C10 C11 N4 . . . . -52.4(3) ?
S1 C10 C11 C12 . . . . 126.2(2) ?
N5 N6 C12 C13 . . . . 0.0(3) ?
C14 N6 C12 C13 . . . . -176.4(2) ?
N5 N6 C12 C11 . . . . 170.7(2) ?
C14 N6 C12 C11 . . . . -5.7(4) ?
N4 C11 C12 N6 . . . . 16.6(4) ?
C10 C11 C12 N6 . . . . -162.0(2) ?
N4 C11 C12 C13 . . . . -174.6(2) ?
C10 C11 C12 C13 . . . . 6.8(4) ?
N5 O2 C13 O3 . . . . 179.4(2) ?
N5 O2 C13 C12 . . . . 0.0(2) ?
N6 C12 C13 O3 . . . . -179.3(3) ?
C11 C12 C13 O3 . . . . 9.9(5) ?
N6 C12 C13 O2 . . . . 0.0(2) ?
C11 C12 C13 O2 . . . . -170.8(2) ?
N5 N6 C14 C19 . . . . 112.8(3) ?
C12 N6 C14 C19 . . . . -70.9(4) ?
N5 N6 C14 C15 . . . . -65.3(3) ?
C12 N6 C14 C15 . . . . 111.1(3) ?
C19 C14 C15 C16 . . . . 0.3(4) ?
N6 C14 C15 C16 . . . . 178.3(2) ?
C14 C15 C16 C17 . . . . 0.4(4) ?
C15 C16 C17 C18 . . . . -0.7(4) ?
C16 C17 C18 C19 . . . . 0.4(4) ?
C17 C18 C19 C14 . . . . 0.3(4) ?
C15 C14 C19 C18 . . . . -0.7(4) ?
N6 C14 C19 C18 . . . . -178.6(2) ?

loop_
_cod_related_entry_id
_cod_related_entry_database
_cod_related_entry_code
1 ChemSpider 8749525
